data_1509144
loop_
_publ_author_name
'Caballero, Ana B.'
'Rodr\'iquez-Di\'eguez, Antonio'
'Quir\'os, Miguel'
'Lezama, Luis'
'Salas, Juan M.'

_publ_contact_author_address
;
Departamento de Qu\'imica Inorg\'anica, Facultad de Ciencias,
c/ Severo Ochoa s/n, 18071 Granada, Spain
;
_publ_contact_author_email acaballero@ugr.es
_publ_contact_author_fax '34 958 248526'
_publ_contact_author_name 'Ana B. Caballero'
_publ_contact_author_phone '34 958 240442'
_publ_section_title
;
 New Metal Complexes with 1,2,4-Triazolo[1,5-a]Pyrimidines and the
 Chelating Ligand 1,3-Propanediamine
;
_journal_name_full 'Inorganica Chimica Acta'
_journal_page_first 194
_journal_page_last 201
_journal_paper_doi 10.1016/j.ica.2011.08.060
_journal_volume 378
_journal_year 2011
_chemical_formula_moiety 'C16 H28 N14 Zn2, 2(Cl O4)'
_chemical_formula_sum 'C16 H28 Cl2 N14 O8 Zn2'
_chemical_formula_weight 746.16
_chemical_name_systematic
;
 ?
;
_space_group_IT_number 2
_symmetry_cell_setting triclinic
_symmetry_space_group_name_Hall '-P 1'
_symmetry_space_group_name_H-M 'P -1'
_atom_sites_solution_hydrogens geom
_atom_sites_solution_primary direct
_atom_sites_solution_secondary difmap
_audit_creation_method SHELXL-97
_cell_angle_alpha 68.762(5)
_cell_angle_beta 88.860(5)
_cell_angle_gamma 88.401(5)
_cell_formula_units_Z 2
_cell_length_a 9.018(5)
_cell_length_b 12.357(5)
_cell_length_c 13.105(5)
_cell_measurement_temperature 293(2)
_cell_volume 1360.6(11)
_computing_cell_refinement 'Bruker APEX2'
_computing_data_collection 'Bruker APEX2'
_computing_data_reduction 'Bruker SAINT (Bruker, 1999)'
_computing_molecular_graphics 'Bruker SHELXTL'
_computing_publication_material 'SHELXL-97 (Sheldrick, 1997)'
_computing_structure_refinement 'SHELXL-97 (Sheldrick, 1997)'
_computing_structure_solution 'SHELXL-97 (Sheldrick, 1997)'
_diffrn_ambient_temperature 293(2)
_diffrn_measured_fraction_theta_full 0.996
_diffrn_measured_fraction_theta_max 0.996
_diffrn_measurement_device_type 'Bruker X8 KappaAPEXII'
_diffrn_measurement_method 'omega and phi scans'
_diffrn_radiation_monochromator graphite
_diffrn_radiation_source 'fine-focus sealed tube'
_diffrn_radiation_type MoK\a
_diffrn_radiation_wavelength 0.71069
_diffrn_reflns_av_R_equivalents 0.0000
_diffrn_reflns_av_sigmaI/netI 0.1505
_diffrn_reflns_limit_h_max 9
_diffrn_reflns_limit_h_min -9
_diffrn_reflns_limit_k_max 13
_diffrn_reflns_limit_k_min -11
_diffrn_reflns_limit_l_max 13
_diffrn_reflns_limit_l_min 0
_diffrn_reflns_number 3310
_diffrn_reflns_theta_full 21.96
_diffrn_reflns_theta_max 21.96
_diffrn_reflns_theta_min 1.67
_exptl_absorpt_coefficient_mu 2.030
_exptl_absorpt_correction_T_max 1.000
_exptl_absorpt_correction_T_min 0.686
_exptl_absorpt_correction_type multi-scan
_exptl_absorpt_process_details 'Bruker SADABS (Bruker, 1999)'
_exptl_crystal_colour yellow
_exptl_crystal_density_diffrn 1.821
_exptl_crystal_density_method 'not measured'
_exptl_crystal_description plate
_exptl_crystal_F_000 760
_exptl_crystal_size_max 0.140
_exptl_crystal_size_mid 0.070
_exptl_crystal_size_min 0.020
_refine_diff_density_max 0.926
_refine_diff_density_min -1.074
_refine_diff_density_rms 0.190
_refine_ls_extinction_method none
_refine_ls_goodness_of_fit_ref 1.063
_refine_ls_hydrogen_treatment mixed
_refine_ls_matrix_type full
_refine_ls_number_parameters 317
_refine_ls_number_reflns 3310
_refine_ls_number_restraints 2
_refine_ls_restrained_S_all 1.063
_refine_ls_R_factor_all 0.1692
_refine_ls_R_factor_gt 0.0936
_refine_ls_shift/su_max 0.977
_refine_ls_shift/su_mean 0.003
_refine_ls_structure_factor_coef Fsqd
_refine_ls_weighting_details 'calc w=1/[\s^2^(Fo^2^)+(0.0737P)^2^+29.7839P] where P=(Fo^2^+2Fc^2^)/3'
_refine_ls_weighting_scheme calc
_refine_ls_wR_factor_gt 0.1967
_refine_ls_wR_factor_ref 0.2380
_reflns_number_gt 1965
_reflns_number_total 3310
_reflns_threshold_expression >2sigma(I)
_cod_data_source_file Compound4.cif
_cod_data_source_block compound_4
_cod_depositor_comments 'Wrong last page number'
_cod_database_code 1509144

loop_
_symmetry_equiv_pos_as_xyz
'x, y, z'
'-x, -y, -z'

loop_
_atom_site_label
_atom_site_type_symbol
_atom_site_fract_x
_atom_site_fract_y
_atom_site_fract_z
_atom_site_U_iso_or_equiv
_atom_site_adp_type
_atom_site_occupancy
_atom_site_symmetry_multiplicity
_atom_site_calc_flag
_atom_site_refinement_flags
Zn1 Zn -0.2108(2) 0.02668(16) 0.71890(15) 0.0218(6) Uani 1 1 d .
Zn2 Zn 0.2070(2) 0.51857(16) 0.72556(16) 0.0224(6) Uani 1 1 d .
Cl1E Cl 0.3606(5) 0.2507(4) 0.4972(3) 0.0233(11) Uani 1 1 d .
Cl1F Cl 0.1240(5) -0.2599(4) 0.9948(3) 0.0252(11) Uani 1 1 d .
O3F O 0.2289(12) -0.2794(10) 0.9196(9) 0.030(3) Uani 1 1 d .
O4F O 0.1435(15) -0.1473(12) 0.9978(11) 0.054(4) Uiso 1 1 d .
N1B N 0.0112(14) 0.1249(11) 0.7595(10) 0.017(3) Uiso 1 1 d .
O5E O 0.2076(13) 0.2468(10) 0.5108(9) 0.030(3) Uani 1 1 d .
N1A N -0.0208(14) -0.3718(11) 0.7469(10) 0.021(3) Uani 1 1 d .
O2F O -0.0225(13) -0.2695(11) 0.9636(12) 0.050(4) Uani 1 1 d .
C6A C 0.1799(17) -0.1073(14) 0.6067(12) 0.020(4) Uiso 1 1 d .
H6A H 0.2660 -0.0744 0.5694 0.023 Uiso 1 1 calc R
N1C N -0.4144(13) -0.0306(11) 0.6904(10) 0.020(3) Uiso 1 1 d .
H11C H -0.4469 0.0168 0.6244 0.025 Uiso 1 1 calc R
H12C H -0.4018 -0.1021 0.6880 0.025 Uiso 1 1 calc R
N4B N 0.0617(14) 0.4238(12) 0.6796(11) 0.021(3) Uani 1 1 d .
O3E O 0.4002(16) 0.3443(12) 0.3970(12) 0.065(5) Uani 1 1 d .
N4A N -0.0614(14) -0.0685(12) 0.6688(11) 0.025(4) Uani 1 1 d .
C7B C -0.1590(16) 0.2773(14) 0.6491(12) 0.016(4) Uiso 1 1 d .
O4E O 0.4295(14) 0.2656(12) 0.5875(12) 0.053(4) Uani 1 1 d .
O2E O 0.4185(16) 0.1461(11) 0.4851(11) 0.055(4) Uani 1 1 d .
N71A N 0.2516(15) -0.3141(12) 0.6460(11) 0.026(4) Uiso 1 1 d D
C2D C 0.3407(18) 0.3997(16) 0.9486(14) 0.034(5) Uiso 1 1 d .
H21D H 0.3520 0.4071 1.0191 0.041 Uiso 1 1 calc R
H22D H 0.3187 0.3192 0.9619 0.041 Uiso 1 1 calc R
N8B N -0.0255(14) 0.2397(11) 0.7056(10) 0.019(3) Uani 1 1 d .
O5F O 0.1491(17) -0.3446(13) 1.1021(11) 0.068(5) Uani 1 1 d .
N8A N 0.0258(14) -0.2592(11) 0.6970(10) 0.021(3) Uani 1 1 d .
C6B C -0.1696(17) 0.3983(14) 0.6039(12) 0.019(4) Uiso 1 1 d .
H6B H -0.2518 0.4329 0.5618 0.022 Uiso 1 1 calc R
N5D N 0.4088(13) 0.4477(11) 0.7003(10) 0.021(3) Uiso 1 1 d .
H51D H 0.3902 0.3975 0.6669 0.025 Uiso 1 1 calc R
H52D H 0.4612 0.5056 0.6524 0.025 Uiso 1 1 calc R
N1D N 0.2137(14) 0.4728(11) 0.8929(11) 0.029(4) Uani 1 1 d .
H11D H 0.2132 0.5383 0.9080 0.035 Uiso 1 1 calc R
H12D H 0.1300 0.4351 0.9218 0.035 Uiso 1 1 calc R
N3A N -0.2017(15) -0.2430(11) 0.7581(11) 0.028(4) Uani 1 1 d .
C5B C -0.0657(16) 0.4668(15) 0.6189(13) 0.023(4) Uani 1 1 d .
H5B H -0.0797 0.5469 0.5872 0.027 Uiso 1 1 calc R
C5A C 0.0696(19) -0.0393(14) 0.6232(12) 0.021(4) Uani 1 1 d .
H5A H 0.0891 0.0396 0.5989 0.026 Uiso 1 1 calc R
C3C C -0.4820(18) -0.1044(14) 0.8902(14) 0.027(4) Uani 1 1 d .
H31C H -0.5688 -0.1170 0.9377 0.033 Uiso 1 1 calc R
H32C H -0.4473 -0.1799 0.8916 0.033 Uiso 1 1 calc R
N5C N -0.2187(16) -0.0439(11) 0.8833(10) 0.030(4) Uani 1 1 d .
H51C H -0.1758 -0.1151 0.9033 0.036 Uiso 1 1 calc R
H52C H -0.1617 -0.0011 0.9091 0.036 Uiso 1 1 calc R
C7A C 0.1635(17) -0.2290(14) 0.6464(12) 0.018(4) Uiso 1 1 d .
C4D C 0.506(2) 0.3866(16) 0.7938(14) 0.037(5) Uani 1 1 d .
H41D H 0.6091 0.3989 0.7696 0.044 Uiso 1 1 calc R
H42D H 0.4891 0.3039 0.8185 0.044 Uiso 1 1 calc R
N71B N -0.2471(15) 0.1956(12) 0.6469(11) 0.026(3) Uiso 1 1 d D
C2A C -0.1559(18) -0.3544(15) 0.7780(13) 0.023(4) Uiso 1 1 d .
H2A H -0.2181 -0.4162 0.8125 0.027 Uiso 1 1 calc R
C3AB C 0.0798(19) 0.3079(14) 0.7215(13) 0.025(4) Uani 1 1 d .
C3AA C -0.0819(17) -0.1849(14) 0.7069(13) 0.019(4) Uiso 1 1 d .
N3B N 0.1847(15) 0.2405(13) 0.7886(11) 0.029(4) Uiso 1 1 d .
C4C C -0.3631(18) -0.0562(16) 0.9401(14) 0.031(5) Uani 1 1 d .
H41C H -0.3963 0.0193 0.9397 0.038 Uiso 1 1 calc R
H42C H -0.3503 -0.1069 1.0158 0.038 Uiso 1 1 calc R
C2B C 0.1353(17) 0.1361(13) 0.8032(14) 0.021(4) Uani 1 1 d .
H2B H 0.1896 0.0704 0.8449 0.026 Uiso 1 1 calc R
C3D C 0.482(2) 0.4269(17) 0.8887(14) 0.044(6) Uani 1 1 d .
H31D H 0.5612 0.3938 0.9405 0.053 Uiso 1 1 calc R
H32D H 0.4922 0.5106 0.8613 0.053 Uiso 1 1 calc R
C2C C -0.5314(18) -0.0347(16) 0.7751(12) 0.029(4) Uani 1 1 d .
H21C H -0.6200 -0.0686 0.7597 0.034 Uiso 1 1 calc R
H22C H -0.5567 0.0439 0.7700 0.034 Uiso 1 1 calc R
H71A H 0.345(5) -0.290(10) 0.625(9) 0.00(3) Uiso 1 1 d D
H71B H -0.330(11) 0.228(13) 0.609(12) 0.05(6) Uiso 1 1 d D

loop_
_atom_site_aniso_label
_atom_site_aniso_U_11
_atom_site_aniso_U_22
_atom_site_aniso_U_33
_atom_site_aniso_U_23
_atom_site_aniso_U_13
_atom_site_aniso_U_12
Zn1 0.0304(13) 0.0110(12) 0.0259(13) -0.0093(10) 0.0015(9) 0.0023(9)
Zn2 0.0306(13) 0.0104(12) 0.0282(13) -0.0095(10) 0.0036(9) -0.0011(9)
Cl1E 0.025(3) 0.018(3) 0.029(3) -0.011(2) -0.0003(19) 0.0041(19)
Cl1F 0.028(3) 0.018(3) 0.029(3) -0.008(2) 0.001(2) -0.0011(19)
O3F 0.030(7) 0.029(7) 0.040(8) -0.025(6) 0.015(6) -0.002(6)
O5E 0.032(8) 0.031(7) 0.028(7) -0.012(6) -0.002(5) -0.004(6)
N1A 0.036(9) 0.007(8) 0.022(8) -0.005(6) 0.009(6) -0.004(6)
O2F 0.029(8) 0.026(8) 0.099(12) -0.029(8) 0.000(7) 0.007(6)
N4B 0.022(8) 0.018(9) 0.028(8) -0.013(7) 0.000(6) 0.001(7)
O3E 0.083(12) 0.044(10) 0.061(10) -0.011(8) 0.030(8) -0.029(8)
N4A 0.017(8) 0.021(9) 0.037(9) -0.011(7) 0.012(7) -0.003(7)
O4E 0.051(9) 0.057(10) 0.080(11) -0.059(9) -0.017(8) 0.013(7)
O2E 0.085(11) 0.029(9) 0.070(10) -0.040(8) -0.026(8) 0.030(7)
N8B 0.022(8) 0.008(8) 0.027(8) -0.008(7) 0.006(6) 0.008(6)
O5F 0.083(12) 0.056(11) 0.048(10) 0.000(8) -0.004(8) 0.034(9)
N8A 0.031(9) 0.008(8) 0.022(8) -0.005(6) 0.008(6) -0.003(6)
N1D 0.028(9) 0.012(8) 0.052(10) -0.017(8) 0.000(7) 0.002(7)
N3A 0.043(10) 0.010(8) 0.034(9) -0.010(7) 0.003(7) 0.006(7)
C5B 0.014(10) 0.020(10) 0.025(10) 0.001(8) 0.003(8) 0.009(8)
C5A 0.041(12) 0.006(9) 0.017(10) -0.004(8) -0.012(8) 0.010(8)
C3C 0.022(10) 0.015(10) 0.056(13) -0.026(10) -0.009(9) 0.010(8)
N5C 0.056(11) 0.007(8) 0.025(9) -0.004(7) 0.005(7) 0.000(7)
C4D 0.054(13) 0.026(12) 0.038(12) -0.022(10) 0.006(10) 0.004(10)
C3AB 0.042(12) 0.010(10) 0.025(10) -0.010(9) 0.017(9) -0.013(9)
C4C 0.038(12) 0.028(11) 0.037(12) -0.022(10) 0.019(9) -0.015(9)
C2B 0.018(10) 0.006(9) 0.044(11) -0.014(8) 0.002(8) 0.002(7)
C3D 0.062(15) 0.042(14) 0.019(11) 0.002(10) -0.009(10) 0.004(11)
C2C 0.033(11) 0.036(12) 0.017(10) -0.010(9) -0.001(8) -0.008(9)

loop_
_atom_type_symbol
_atom_type_description
_atom_type_scat_dispersion_real
_atom_type_scat_dispersion_imag
_atom_type_scat_source
C C 0.0033 0.0016 'International Tables Vol C Tables 4.2.6.8 and 6.1.1.4'
H H 0.0000 0.0000 'International Tables Vol C Tables 4.2.6.8 and 6.1.1.4'
N N 0.0061 0.0033 'International Tables Vol C Tables 4.2.6.8 and 6.1.1.4'
O O 0.0106 0.0060 'International Tables Vol C Tables 4.2.6.8 and 6.1.1.4'
Cl Cl 0.1484 0.1585 'International Tables Vol C Tables 4.2.6.8 and 6.1.1.4'
Zn Zn 0.2839 1.4301 'International Tables Vol C Tables 4.2.6.8 and 6.1.1.4'

loop_
_geom_angle_atom_site_label_1
_geom_angle_atom_site_label_2
_geom_angle_atom_site_label_3
_geom_angle
_geom_angle_site_symmetry_1
_geom_angle_site_symmetry_3
N71B Zn1 N5C 118.8(6) . .
N71B Zn1 N4A 125.3(6) . .
N5C Zn1 N4A 106.7(6) . .
N71B Zn1 N1C 98.8(6) . .
N5C Zn1 N1C 97.2(5) . .
N4A Zn1 N1C 104.1(5) . .
N71A Zn2 N4B 126.4(6) 1_565 .
N71A Zn2 N1D 112.4(5) 1_565 .
N4B Zn2 N1D 112.4(5) . .
N71A Zn2 N5D 98.3(6) 1_565 .
N4B Zn2 N5D 102.0(5) . .
N1D Zn2 N5D 99.5(5) . .
N71A Zn2 N1A 74.6(5) 1_565 1_565
N4B Zn2 N1A 83.7(5) . 1_565
N1D Zn2 N1A 82.3(5) . 1_565
N5D Zn2 N1A 172.8(5) . 1_565
O5E Cl1E O4E 110.9(7) . .
O5E Cl1E O2E 110.9(8) . .
O4E Cl1E O2E 109.2(8) . .
O5E Cl1E O3E 110.2(8) . .
O4E Cl1E O3E 109.8(9) . .
O2E Cl1E O3E 105.7(9) . .
O2F Cl1F O4F 109.6(8) . .
O2F Cl1F O3F 110.8(8) . .
O4F Cl1F O3F 109.4(7) . .
O2F Cl1F O5F 108.9(9) . .
O4F Cl1F O5F 108.9(9) . .
O3F Cl1F O5F 109.2(8) . .
C2B N1B N8B 99.5(12) . .
C2A N1A N8A 101.2(12) . .
C2A N1A Zn2 158.4(11) . 1_545
N8A N1A Zn2 100.4(8) . 1_545
C5A C6A C7A 119.4(15) . .
C2C N1C Zn1 114.1(10) . .
C3AB N4B C5B 116.6(14) . .
C3AB N4B Zn2 117.3(11) . .
C5B N4B Zn2 125.6(11) . .
C5A N4A C3AA 113.0(13) . .
C5A N4A Zn1 129.1(11) . .
C3AA N4A Zn1 116.3(10) . .
N71B C7B C6B 132.5(15) . .
N71B C7B N8B 116.2(14) . .
C6B C7B N8B 111.3(13) . .
C7A N71A Zn2 123.6(11) . 1_545
C3D C2D N1D 115.0(15) . .
C3AB N8B N1B 110.2(13) . .
C3AB N8B C7B 126.6(13) . .
N1B N8B C7B 123.1(13) . .
C3AA N8A N1A 109.4(12) . .
C3AA N8A C7A 126.3(13) . .
N1A N8A C7A 124.4(13) . .
C5B C6B C7B 122.6(15) . .
C4D N5D Zn2 120.2(10) . .
C2D N1D Zn2 116.4(10) . .
C3AA N3A C2A 101.1(13) . .
C6B C5B N4B 123.1(15) . .
N4A C5A C6A 129.2(16) . .
C4C C3C C2C 118.6(15) . .
C4C N5C Zn1 119.3(11) . .
N71A C7A N8A 116.6(14) . .
N71A C7A C6A 132.6(15) . .
N8A C7A C6A 110.8(14) . .
N5D C4D C3D 112.9(14) . .
C7B N71B Zn1 125.9(12) . .
N1A C2A N3A 117.6(15) . .
N4B C3AB N3B 130.6(16) . .
N4B C3AB N8B 119.7(16) . .
N3B C3AB N8B 109.4(14) . .
N3A C3AA N8A 110.7(14) . .
N3A C3AA N4A 128.1(15) . .
N8A C3AA N4A 121.3(14) . .
C2B N3B C3AB 100.5(14) . .
N5C C4C C3C 114.0(14) . .
N1B C2B N3B 120.3(15) . .
C2D C3D C4D 117.7(17) . .
N1C C2C C3C 112.7(14) . .

loop_
_geom_bond_atom_site_label_1
_geom_bond_atom_site_label_2
_geom_bond_distance
_geom_bond_site_symmetry_2
Zn1 N71B 1.975(14) .
Zn1 N5C 2.011(13) .
Zn1 N4A 2.017(13) .
Zn1 N1C 2.074(12) .
Zn2 N71A 1.998(14) 1_565
Zn2 N4B 2.020(13) .
Zn2 N1D 2.059(14) .
Zn2 N5D 2.070(12) .
Zn2 N1A 2.496(13) 1_565
Cl1E O5E 1.388(12) .
Cl1E O4E 1.420(13) .
Cl1E O2E 1.441(12) .
Cl1E O3E 1.446(13) .
Cl1F O2F 1.412(13) .
Cl1F O4F 1.422(15) .
Cl1F O3F 1.431(11) .
Cl1F O5F 1.433(14) .
N1B C2B 1.300(19) .
N1B N8B 1.371(17) .
N1A C2A 1.314(19) .
N1A N8A 1.379(17) .
N1A Zn2 2.496(13) 1_545
C6A C5A 1.35(2) .
C6A C7A 1.41(2) .
N1C C2C 1.504(19) .
N4B C3AB 1.34(2) .
N4B C5B 1.390(19) .
N4A C5A 1.312(19) .
N4A C3AA 1.36(2) .
C7B N71B 1.311(19) .
C7B C6B 1.40(2) .
C7B N8B 1.403(19) .
N71A C7A 1.30(2) .
N71A Zn2 1.998(14) 1_545
C2D C3D 1.47(2) .
C2D N1D 1.47(2) .
N8B C3AB 1.354(19) .
N8A C3AA 1.35(2) .
N8A C7A 1.391(19) .
C6B C5B 1.34(2) .
N5D C4D 1.48(2) .
N3A C3AA 1.34(2) .
N3A C2A 1.36(2) .
C3C C4C 1.51(2) .
C3C C2C 1.51(2) .
N5C C4C 1.47(2) .
C4D C3D 1.51(2) .
C3AB N3B 1.35(2) .
N3B C2B 1.323(19) .
